data_7230788
loop_
_publ_author_name
'Manna, Utsab'
'Das, Gopal'

_publ_section_title
;
 Cyclic (H2O)6confined hexameric host--guest assemblies and aerial
 CO2fixation by electron-rich neutral urea/thiourea scaffolds
;
_journal_issue 26
_journal_name_full CrystEngComm
_journal_page_first 3741
_journal_paper_doi 10.1039/C8CE00611C
_journal_volume 20
_journal_year 2018
_chemical_formula_moiety 'C27 H33 N7 O3, C16 H36 N, H2 O4 P'
_chemical_formula_sum 'C43 H71 N8 O7 P'
_chemical_formula_weight 843.05
_space_group_crystal_system monoclinic
_space_group_IT_number 14
_space_group_name_Hall '-P 2ybc'
_space_group_name_H-M_alt 'P 1 21/c 1'
_symmetry_space_group_name_Hall '-P 2ybc'
_symmetry_space_group_name_H-M 'P 1 21/c 1'
_atom_sites_solution_hydrogens geom
_audit_creation_method SHELXL-2014/7
_audit_update_record
;
2017-09-25 deposited with the CCDC.
2018-05-29 downloaded from the CCDC.
;
_cell_angle_alpha 90
_cell_angle_beta 94.928(10)
_cell_angle_gamma 90
_cell_formula_units_Z 4
_cell_length_a 15.4695(14)
_cell_length_b 25.496(2)
_cell_length_c 12.3469(17)
_cell_measurement_reflns_used 2108
_cell_measurement_temperature 298(2)
_cell_measurement_theta_max 19.9150
_cell_measurement_theta_min 3.3870
_cell_volume 4851.7(9)
_computing_cell_refinement 'Bruker SMART'
_computing_data_collection 'Bruker SMART'
_computing_data_reduction 'Bruker SAINT'
_computing_molecular_graphics 'Bruker SHELXTL'
_computing_publication_material 'Bruker SHELXTL'
_computing_structure_refinement 'SHELXL-2014/7 (Sheldrick, 2014)'
_computing_structure_solution 'Bruker SHELXTL'
_diffrn_ambient_temperature 298(2)
_diffrn_measured_fraction_theta_full 0.998
_diffrn_measured_fraction_theta_max 0.998
_diffrn_measurement_device_type 'CCD area detector'
_diffrn_measurement_method 'phi and omega scans'
_diffrn_radiation_type MoK\a
_diffrn_radiation_wavelength 0.71073
_diffrn_reflns_av_R_equivalents 0.0889
_diffrn_reflns_av_unetI/netI 0.1483
_diffrn_reflns_Laue_measured_fraction_full 0.998
_diffrn_reflns_Laue_measured_fraction_max 0.998
_diffrn_reflns_limit_h_max 18
_diffrn_reflns_limit_h_min -18
_diffrn_reflns_limit_k_max 19
_diffrn_reflns_limit_k_min -30
_diffrn_reflns_limit_l_max 14
_diffrn_reflns_limit_l_min -13
_diffrn_reflns_number 20006
_diffrn_reflns_point_group_measured_fraction_full 0.998
_diffrn_reflns_point_group_measured_fraction_max 0.998
_diffrn_reflns_theta_full 25.000
_diffrn_reflns_theta_max 25.000
_diffrn_reflns_theta_min 3.089
_diffrn_source 'sealed tube'
_exptl_absorpt_coefficient_mu 0.110
_exptl_absorpt_correction_type multi-scan
_exptl_absorpt_process_details SADABS
_exptl_crystal_colour colourless
_exptl_crystal_density_diffrn 1.154
_exptl_crystal_description block
_exptl_crystal_F_000 1824.0
_exptl_crystal_size_max 0.30
_exptl_crystal_size_mid 0.25
_exptl_crystal_size_min 0.21
_exptl_transmission_factor_max 0.977
_exptl_transmission_factor_min 0.968
_refine_diff_density_max 0.396
_refine_diff_density_min -0.280
_refine_diff_density_rms 0.063
_refine_ls_extinction_method none
_refine_ls_goodness_of_fit_ref 0.995
_refine_ls_hydrogen_treatment constr
_refine_ls_matrix_type full
_refine_ls_number_parameters 538
_refine_ls_number_reflns 8535
_refine_ls_number_restraints 1
_refine_ls_restrained_S_all 0.996
_refine_ls_R_factor_all 0.2010
_refine_ls_R_factor_gt 0.0862
_refine_ls_shift/su_max 0.010
_refine_ls_shift/su_mean 0.003
_refine_ls_structure_factor_coef Fsqd
_refine_ls_weighting_details 'w=1/[\s^2^(Fo^2^)+(0.0500P)^2^+4.0000P] where P=(Fo^2^+2Fc^2^)/3'
_refine_ls_weighting_scheme calc
_refine_ls_wR_factor_gt 0.1711
_refine_ls_wR_factor_ref 0.2330
_reflns_Friedel_coverage 0.000
_reflns_number_gt 3362
_reflns_number_total 8535
_reflns_threshold_expression 'I > 2\s(I)'
_cod_data_source_file c8ce00611c2.cif
_cod_data_source_block T-Ph-NCO-TBAH2PO4
_cod_depositor_comments 'Adding full bibliography for 7230787--7230794.cif.'
_cod_original_cell_volume 4851.8(9)
_cod_database_code 7230788
_shelx_shelxl_version_number 2014/7
_shelx_space_group_comment
;
The symmetry employed for this shelxl refinement is uniquely defined
by the following loop, which should always be used as a source of
symmetry information in preference to the above space-group names.
They are only intended as comments.
;

loop_
_space_group_symop_operation_xyz
'x, y, z'
'-x, y+1/2, -z+1/2'
'-x, -y, -z'
'x, -y-1/2, z-1/2'

loop_
_atom_site_label
_atom_site_type_symbol
_atom_site_fract_x
_atom_site_fract_y
_atom_site_fract_z
_atom_site_U_iso_or_equiv
_atom_site_adp_type
_atom_site_occupancy
_atom_site_site_symmetry_order
_atom_site_calc_flag
_atom_site_refinement_flags_posn
_atom_site_refinement_flags_adp
P1 P 0.61496(8) 0.50027(6) 0.93197(12) 0.0524(4) Uani 1 1 d . .
O5 O 0.61543(19) 0.50887(16) 1.0582(3) 0.0599(10) Uani 1 1 d . .
H5O H 0.5681 0.5006 1.0782 0.090 Uiso 1 1 calc R U
O4 O 0.69456(19) 0.52686(13) 0.8976(3) 0.0600(10) Uani 1 1 d . .
O6 O 0.6214(2) 0.43976(13) 0.9141(3) 0.0643(11) Uani 1 1 d . .
O7 O 0.5300(2) 0.51702(14) 0.8733(3) 0.0676(11) Uani 1 1 d . .
H7O H 0.5262 0.5491 0.8748 0.101 Uiso 1 1 calc R U
O2 O 0.0884(2) 0.40336(14) -0.1616(3) 0.0671(11) Uani 1 1 d . .
N1 N 0.1355(3) 0.41998(17) 0.2055(4) 0.0549(12) Uani 1 1 d . .
O3 O 0.3967(3) 0.34659(17) 0.3981(4) 0.0812(13) Uani 1 1 d . .
N8 N 0.5750(3) 0.63714(15) 0.2756(4) 0.0526(11) Uani 1 1 d . .
O1 O 0.2209(2) 0.59486(15) 0.0559(4) 0.0856(14) Uani 1 1 d . .
N5 N 0.1934(3) 0.46648(18) -0.1486(4) 0.0641(13) Uani 1 1 d . .
H5N H 0.2389 0.4771 -0.1099 0.077 Uiso 1 1 calc R U
N7 N 0.4618(3) 0.39028(18) 0.2648(4) 0.0656(13) Uani 1 1 d . .
H7N H 0.4568 0.4178 0.2244 0.079 Uiso 1 1 calc R U
N3 N 0.0843(3) 0.61307(19) 0.0969(4) 0.0679(14) Uani 1 1 d . .
H3N H 0.0365 0.6000 0.1156 0.081 Uiso 1 1 calc R U
N2 N 0.1453(3) 0.53111(18) 0.1321(4) 0.0658(13) Uani 1 1 d . .
H2N H 0.1913 0.5120 0.1366 0.079 Uiso 1 1 calc R U
N4 N 0.1892(3) 0.40444(18) -0.0154(4) 0.0662(13) Uani 1 1 d . .
H4N H 0.2390 0.4161 0.0103 0.079 Uiso 1 1 calc R U
N6 N 0.3239(3) 0.4112(2) 0.2996(4) 0.0785(15) Uani 1 1 d . .
H6N H 0.3243 0.4326 0.2458 0.094 Uiso 1 1 calc R U
C12 C 0.1529(3) 0.4235(2) -0.1100(5) 0.0560(14) Uani 1 1 d . .
C28 C 0.4991(3) 0.6580(2) 0.3339(4) 0.0587(15) Uani 1 1 d . .
H28A H 0.5092 0.6489 0.4102 0.070 Uiso 1 1 calc R U
H28B H 0.4997 0.6960 0.3292 0.070 Uiso 1 1 calc R U
C36 C 0.6550(3) 0.66378(19) 0.3311(5) 0.0609(15) Uani 1 1 d . .
H36A H 0.6578 0.6559 0.4082 0.073 Uiso 1 1 calc R U
H36B H 0.6480 0.7014 0.3231 0.073 Uiso 1 1 calc R U
C32 C 0.5639(4) 0.6491(2) 0.1551(4) 0.0620(15) Uani 1 1 d . .
H32A H 0.5109 0.6325 0.1243 0.074 Uiso 1 1 calc R U
H32B H 0.6118 0.6333 0.1209 0.074 Uiso 1 1 calc R U
C40 C 0.5824(3) 0.57810(18) 0.2823(5) 0.0600(15) Uani 1 1 d . .
H40A H 0.6280 0.5671 0.2381 0.072 Uiso 1 1 calc R U
H40B H 0.5285 0.5631 0.2502 0.072 Uiso 1 1 calc R U
C3 C 0.1532(4) 0.5797(2) 0.0937(5) 0.0666(17) Uani 1 1 d . .
C19 C 0.1698(3) 0.3860(2) 0.2941(5) 0.0746(18) Uani 1 1 d . .
H19A H 0.1857 0.3526 0.2640 0.090 Uiso 1 1 calc R U
H19B H 0.1243 0.3795 0.3418 0.090 Uiso 1 1 calc R U
C13 C 0.1700(3) 0.4956(2) -0.2437(5) 0.0601(15) Uani 1 1 d . .
C33 C 0.5602(5) 0.7068(2) 0.1266(5) 0.090(2) Uani 1 1 d . .
H33A H 0.6126 0.7239 0.1577 0.107 Uiso 1 1 calc R U
H33B H 0.5112 0.7228 0.1581 0.107 Uiso 1 1 calc R U
C20 C 0.2483(4) 0.4084(3) 0.3612(5) 0.086(2) Uani 1 1 d . .
H20A H 0.2345 0.4433 0.3860 0.103 Uiso 1 1 calc R U
H20B H 0.2616 0.3866 0.4249 0.103 Uiso 1 1 calc R U
C11 C 0.1463(4) 0.3647(2) 0.0438(5) 0.0719(17) Uani 1 1 d . .
H11A H 0.1895 0.3432 0.0843 0.086 Uiso 1 1 calc R U
H11B H 0.1127 0.3422 -0.0073 0.086 Uiso 1 1 calc R U
C10 C 0.0864(3) 0.3888(2) 0.1220(5) 0.0652(16) Uani 1 1 d . .
H10A H 0.0440 0.4110 0.0818 0.078 Uiso 1 1 calc R U
H10B H 0.0555 0.3611 0.1563 0.078 Uiso 1 1 calc R U
C21 C 0.3934(4) 0.3805(3) 0.3260(5) 0.0678(16) Uani 1 1 d . .
C27 C 0.5666(4) 0.3238(2) 0.3359(6) 0.0764(18) Uani 1 1 d . .
H27 H 0.5341 0.3170 0.3943 0.092 Uiso 1 1 calc R U
C22 C 0.5389(4) 0.3613(2) 0.2594(5) 0.0626(16) Uani 1 1 d . .
C18 C 0.1258(3) 0.4735(3) -0.3350(5) 0.0699(17) Uani 1 1 d . .
H18 H 0.1086 0.4385 -0.3347 0.084 Uiso 1 1 calc R U
C29 C 0.4097(3) 0.6394(2) 0.2940(5) 0.0756(18) Uani 1 1 d . .
H29A H 0.4074 0.6015 0.2976 0.091 Uiso 1 1 calc R U
H29B H 0.3968 0.6498 0.2188 0.091 Uiso 1 1 calc R U
C4 C 0.0850(4) 0.6664(3) 0.0723(6) 0.0708(18) Uani 1 1 d . .
C1 C 0.0850(4) 0.4627(2) 0.2443(5) 0.0712(17) Uani 1 1 d . .
H1A H 0.1154 0.4765 0.3102 0.085 Uiso 1 1 calc R U
H1B H 0.0300 0.4487 0.2636 0.085 Uiso 1 1 calc R U
C41 C 0.6011(4) 0.5549(2) 0.3945(5) 0.0748(18) Uani 1 1 d . .
H41A H 0.6572 0.5670 0.4261 0.090 Uiso 1 1 calc R U
H41B H 0.5574 0.5662 0.4412 0.090 Uiso 1 1 calc R U
C17 C 0.1077(4) 0.5037(3) -0.4254(6) 0.085(2) Uani 1 1 d . .
H17 H 0.0788 0.4887 -0.4869 0.103 Uiso 1 1 calc R U
C30 C 0.3429(4) 0.6626(2) 0.3627(6) 0.0790(19) Uani 1 1 d . .
H30A H 0.3571 0.6526 0.4379 0.095 Uiso 1 1 calc R U
H30B H 0.3458 0.7006 0.3586 0.095 Uiso 1 1 calc R U
C37 C 0.7414(4) 0.6481(2) 0.2885(6) 0.084(2) Uani 1 1 d . .
H37A H 0.7390 0.6544 0.2108 0.101 Uiso 1 1 calc R U
H37B H 0.7518 0.6110 0.3011 0.101 Uiso 1 1 calc R U
C9 C 0.0456(4) 0.7005(3) 0.1378(6) 0.092(2) Uani 1 1 d . .
H9 H 0.0205 0.6876 0.1983 0.110 Uiso 1 1 calc R U
C34 C 0.5512(5) 0.7154(3) 0.0042(5) 0.097(2) Uani 1 1 d . .
H34A H 0.4982 0.6984 -0.0253 0.117 Uiso 1 1 calc R U
H34B H 0.5445 0.7527 -0.0094 0.117 Uiso 1 1 calc R U
C23 C 0.5887(4) 0.3711(2) 0.1731(6) 0.0796(19) Uani 1 1 d . .
H23 H 0.5709 0.3963 0.1216 0.096 Uiso 1 1 calc R U
C14 C 0.1927(4) 0.5473(3) -0.2462(6) 0.096(2) Uani 1 1 d . .
H14 H 0.2206 0.5626 -0.1844 0.115 Uiso 1 1 calc R U
C16 C 0.1308(5) 0.5551(4) -0.4281(7) 0.115(3) Uani 1 1 d . .
H16 H 0.1167 0.5751 -0.4901 0.138 Uiso 1 1 calc R U
C26 C 0.6425(5) 0.2968(3) 0.3251(7) 0.092(2) Uani 1 1 d . .
H26 H 0.6614 0.2720 0.3771 0.111 Uiso 1 1 calc R U
C2 C 0.0667(4) 0.5069(2) 0.1672(6) 0.082(2) Uani 1 1 d . .
H2C H 0.0315 0.4942 0.1038 0.098 Uiso 1 1 calc R U
H2D H 0.0333 0.5334 0.2016 0.098 Uiso 1 1 calc R U
C24 C 0.6639(4) 0.3438(3) 0.1638(7) 0.095(2) Uani 1 1 d . .
H24 H 0.6967 0.3513 0.1061 0.114 Uiso 1 1 calc R U
C42 C 0.6011(4) 0.4957(2) 0.3869(6) 0.093(2) Uani 1 1 d . .
H42A H 0.5433 0.4840 0.3610 0.111 Uiso 1 1 calc R U
H42B H 0.6403 0.4851 0.3337 0.111 Uiso 1 1 calc R U
C25 C 0.6920(5) 0.3062(3) 0.2357(8) 0.096(2) Uani 1 1 d . .
H25 H 0.7422 0.2872 0.2268 0.115 Uiso 1 1 calc R U
C5 C 0.1198(4) 0.6857(3) -0.0182(8) 0.112(3) Uani 1 1 d . .
H5 H 0.1463 0.6633 -0.0647 0.134 Uiso 1 1 calc R U
C43 C 0.6277(5) 0.4690(3) 0.4927(7) 0.131(3) Uani 1 1 d . .
H43A H 0.6873 0.4769 0.5145 0.196 Uiso 1 1 calc R U
H43B H 0.6208 0.4318 0.4841 0.196 Uiso 1 1 calc R U
H43C H 0.5919 0.4812 0.5473 0.196 Uiso 1 1 calc R U
C31 C 0.2511(4) 0.6451(3) 0.3277(7) 0.121(3) Uani 1 1 d . .
H31A H 0.2356 0.6564 0.2544 0.182 Uiso 1 1 calc R U
H31B H 0.2119 0.6603 0.3750 0.182 Uiso 1 1 calc R U
H31C H 0.2478 0.6076 0.3314 0.182 Uiso 1 1 calc R U
C15 C 0.1752(5) 0.5773(3) -0.3381(8) 0.121(3) Uani 1 1 d . .
H15 H 0.1931 0.6121 -0.3395 0.146 Uiso 1 1 calc R U
C38 C 0.8171(5) 0.6808(3) 0.3478(9) 0.150(4) Uani 1 1 d . U
H38A H 0.8072 0.6836 0.4241 0.180 Uiso 1 1 calc R U
H38B H 0.8710 0.6618 0.3431 0.180 Uiso 1 1 calc R U
C8 C 0.0422(6) 0.7531(3) 0.1167(9) 0.129(3) Uani 1 1 d . .
H8 H 0.0148 0.7752 0.1629 0.155 Uiso 1 1 calc R U
C7 C 0.0774(7) 0.7735(4) 0.0310(12) 0.159(5) Uani 1 1 d . .
H7 H 0.0768 0.8095 0.0189 0.190 Uiso 1 1 calc R U
C6 C 0.1147(6) 0.7397(4) -0.0396(10) 0.150(4) Uani 1 1 d . .
H6 H 0.1367 0.7529 -0.1018 0.180 Uiso 1 1 calc R U
C35 C 0.6232(5) 0.6961(3) -0.0562(6) 0.123(3) Uani 1 1 d . .
H35A H 0.6770 0.7103 -0.0243 0.184 Uiso 1 1 calc R U
H35B H 0.6142 0.7071 -0.1307 0.184 Uiso 1 1 calc R U
H35C H 0.6253 0.6585 -0.0529 0.184 Uiso 1 1 calc R U
C39 C 0.8262(7) 0.7278(4) 0.3095(13) 0.256(8) Uani 1 1 d . U
H39A H 0.8348 0.7258 0.2335 0.384 Uiso 1 1 calc R U
H39B H 0.8755 0.7444 0.3477 0.384 Uiso 1 1 calc R U
H39C H 0.7750 0.7480 0.3190 0.384 Uiso 1 1 calc R U

loop_
_atom_site_aniso_label
_atom_site_aniso_U_11
_atom_site_aniso_U_22
_atom_site_aniso_U_33
_atom_site_aniso_U_23
_atom_site_aniso_U_13
_atom_site_aniso_U_12
P1 0.0378(7) 0.0699(9) 0.0496(9) -0.0044(8) 0.0048(6) -0.0059(7)
O5 0.0358(18) 0.099(3) 0.044(2) -0.016(2) -0.0001(15) -0.012(2)
O4 0.0392(18) 0.079(2) 0.063(3) 0.002(2) 0.0102(17) -0.0111(18)
O6 0.046(2) 0.065(2) 0.082(3) -0.017(2) 0.0110(19) -0.0119(18)
O7 0.0415(19) 0.097(3) 0.063(3) 0.018(3) -0.0027(18) -0.001(2)
O2 0.045(2) 0.093(3) 0.063(3) -0.012(2) -0.0001(19) -0.009(2)
N1 0.053(3) 0.064(3) 0.048(3) 0.007(3) 0.005(2) 0.005(2)
O3 0.082(3) 0.102(3) 0.061(3) 0.026(3) 0.016(2) 0.012(3)
N8 0.066(3) 0.047(3) 0.044(3) -0.007(2) 0.002(2) -0.001(2)
O1 0.054(2) 0.089(3) 0.117(4) 0.018(3) 0.028(2) 0.004(2)
N5 0.055(3) 0.079(3) 0.057(3) 0.002(3) -0.006(2) -0.012(3)
N7 0.062(3) 0.079(3) 0.057(3) 0.010(3) 0.006(2) 0.003(3)
N3 0.040(3) 0.076(3) 0.089(4) 0.003(3) 0.011(2) -0.001(2)
N2 0.048(3) 0.068(3) 0.083(4) 0.006(3) 0.016(2) 0.007(2)
N4 0.057(3) 0.085(3) 0.056(3) 0.003(3) 0.001(3) -0.006(3)
N6 0.056(3) 0.119(4) 0.061(4) 0.026(3) 0.011(3) 0.006(3)
C12 0.051(3) 0.061(4) 0.057(4) -0.008(3) 0.010(3) 0.007(3)
C28 0.066(4) 0.065(3) 0.046(4) -0.009(3) 0.011(3) 0.005(3)
C36 0.069(4) 0.056(3) 0.057(4) 0.000(3) 0.005(3) -0.006(3)
C32 0.075(4) 0.069(4) 0.041(4) -0.006(3) 0.001(3) 0.000(3)
C40 0.061(3) 0.047(3) 0.072(4) -0.005(3) 0.006(3) -0.002(3)
C3 0.055(4) 0.070(4) 0.076(5) -0.003(4) 0.010(3) 0.003(3)
C19 0.059(4) 0.098(5) 0.069(5) 0.023(4) 0.015(3) -0.010(3)
C13 0.052(3) 0.073(4) 0.056(4) 0.004(4) 0.008(3) 0.002(3)
C33 0.146(6) 0.071(4) 0.053(4) 0.005(4) 0.020(4) 0.022(4)
C20 0.063(4) 0.140(6) 0.055(4) 0.020(4) 0.008(3) 0.007(4)
C11 0.082(4) 0.076(4) 0.057(4) 0.003(4) 0.006(3) -0.005(4)
C10 0.051(3) 0.084(4) 0.060(4) 0.004(4) 0.003(3) -0.012(3)
C21 0.064(4) 0.084(4) 0.055(4) -0.005(4) 0.001(3) 0.003(4)
C27 0.070(4) 0.076(4) 0.084(5) -0.007(4) 0.013(4) 0.001(4)
C22 0.062(4) 0.055(4) 0.071(5) 0.003(3) 0.006(3) -0.006(3)
C18 0.053(3) 0.096(5) 0.060(4) -0.001(4) 0.000(3) 0.008(3)
C29 0.066(4) 0.086(4) 0.074(5) -0.011(4) 0.000(3) -0.002(3)
C4 0.047(3) 0.065(4) 0.100(6) 0.004(4) 0.003(3) -0.002(3)
C1 0.069(4) 0.078(4) 0.069(5) 0.010(4) 0.021(3) -0.006(3)
C41 0.088(4) 0.061(4) 0.075(5) 0.009(4) 0.000(4) -0.004(3)
C17 0.060(4) 0.126(6) 0.070(5) 0.003(5) -0.001(3) -0.005(4)
C30 0.070(4) 0.080(4) 0.087(5) -0.010(4) 0.009(4) 0.015(3)
C37 0.067(4) 0.083(4) 0.105(6) -0.020(4) 0.021(4) -0.005(4)
C9 0.095(5) 0.073(5) 0.106(7) -0.002(5) 0.003(5) 0.001(4)
C34 0.140(7) 0.091(5) 0.059(5) 0.015(4) 0.002(5) 0.015(5)
C23 0.078(4) 0.088(5) 0.075(5) 0.004(4) 0.018(4) -0.013(4)
C14 0.106(5) 0.086(5) 0.092(6) 0.019(5) -0.018(5) -0.026(4)
C16 0.099(6) 0.157(8) 0.086(7) 0.053(6) -0.009(5) -0.016(6)
C26 0.096(5) 0.074(5) 0.105(7) -0.005(4) -0.001(5) 0.008(4)
C2 0.057(4) 0.077(4) 0.113(6) 0.015(4) 0.023(4) -0.004(3)
C24 0.076(5) 0.095(5) 0.118(7) -0.003(5) 0.028(5) -0.006(4)
C42 0.112(5) 0.058(4) 0.106(6) 0.018(4) 0.006(5) 0.004(4)
C25 0.077(5) 0.083(5) 0.130(8) -0.019(5) 0.018(5) 0.010(4)
C5 0.089(5) 0.096(6) 0.156(9) 0.031(6) 0.042(5) 0.008(4)
C43 0.155(8) 0.087(5) 0.149(9) 0.041(6) 0.000(6) 0.008(5)
C31 0.064(4) 0.170(7) 0.129(8) -0.029(6) 0.003(4) 0.013(5)
C15 0.127(7) 0.107(6) 0.125(8) 0.049(6) -0.016(6) -0.027(5)
C38 0.076(5) 0.123(6) 0.259(13) -0.044(8) 0.052(6) -0.036(5)
C8 0.118(7) 0.085(7) 0.190(11) -0.015(7) 0.041(7) 0.000(5)
C7 0.122(8) 0.087(7) 0.273(17) 0.019(9) 0.050(9) 0.015(6)
C6 0.109(7) 0.111(7) 0.236(13) 0.070(8) 0.061(7) 0.004(6)
C35 0.150(7) 0.130(6) 0.096(7) 0.014(5) 0.059(6) 0.021(6)
C39 0.177(11) 0.123(8) 0.48(3) -0.049(11) 0.078(13) -0.029(9)

loop_
_atom_type_symbol
_atom_type_description
_atom_type_scat_dispersion_real
_atom_type_scat_dispersion_imag
_atom_type_scat_source
C C 0.0033 0.0016 'International Tables Vol C Tables 4.2.6.8 and 6.1.1.4'
H H 0.0000 0.0000 'International Tables Vol C Tables 4.2.6.8 and 6.1.1.4'
N N 0.0061 0.0033 'International Tables Vol C Tables 4.2.6.8 and 6.1.1.4'
O O 0.0106 0.0060 'International Tables Vol C Tables 4.2.6.8 and 6.1.1.4'
P P 0.1023 0.0942 'International Tables Vol C Tables 4.2.6.8 and 6.1.1.4'

loop_
_geom_angle_atom_site_label_1
_geom_angle_atom_site_label_2
_geom_angle_atom_site_label_3
_geom_angle
O4 P1 O7 116.1(2)
O4 P1 O6 110.06(19)
O7 P1 O6 106.0(2)
O4 P1 O5 106.46(19)
O7 P1 O5 111.5(2)
O6 P1 O5 106.4(2)
C1 N1 C19 111.8(5)
C1 N1 C10 112.4(4)
C19 N1 C10 109.9(4)
C32 N8 C40 104.9(4)
C32 N8 C36 111.8(4)
C40 N8 C36 111.4(4)
C32 N8 C28 111.5(4)
C40 N8 C28 112.3(4)
C36 N8 C28 105.1(4)
C12 N5 C13 128.3(5)
C21 N7 C22 128.7(5)
C3 N3 C4 125.5(5)
C3 N2 C2 126.9(5)
C12 N4 C11 121.2(5)
C21 N6 C20 120.4(5)
O2 C12 N4 123.5(5)
O2 C12 N5 121.5(6)
N4 C12 N5 115.0(5)
C29 C28 N8 117.3(4)
N8 C36 C37 115.3(4)
N8 C32 C33 115.0(4)
N8 C40 C41 116.6(5)
O1 C3 N2 121.8(5)
O1 C3 N3 120.1(6)
N2 C3 N3 118.1(5)
N1 C19 C20 114.0(5)
C14 C13 C18 118.8(6)
C14 C13 N5 118.6(6)
C18 C13 N5 122.5(6)
C32 C33 C34 111.6(5)
N6 C20 C19 112.0(5)
N4 C11 C10 111.6(5)
N1 C10 C11 111.1(4)
O3 C21 N6 124.3(6)
O3 C21 N7 122.4(6)
N6 C21 N7 113.4(6)
C26 C27 C22 119.7(7)
C27 C22 C23 119.1(6)
C27 C22 N7 122.9(6)
C23 C22 N7 118.0(6)
C17 C18 C13 119.2(6)
C28 C29 C30 110.3(5)
C5 C4 C9 118.6(7)
C5 C4 N3 122.6(7)
C9 C4 N3 118.7(7)
N1 C1 C2 115.9(5)
C42 C41 C40 109.5(5)
C16 C17 C18 121.9(7)
C31 C30 C29 113.2(5)
C36 C37 C38 109.8(5)
C8 C9 C4 121.6(8)
C35 C34 C33 116.5(6)
C24 C23 C22 120.3(7)
C13 C14 C15 121.5(7)
C17 C16 C15 119.3(7)
C27 C26 C25 120.8(7)
N2 C2 C1 113.1(5)
C25 C24 C23 122.2(7)
C43 C42 C41 113.6(6)
C24 C25 C26 117.8(7)
C4 C5 C6 119.1(9)
C14 C15 C16 119.1(7)
C39 C38 C37 114.9(11)
C7 C8 C9 121.4(10)
C8 C7 C6 118.5(9)
C7 C6 C5 120.8(10)

loop_
_geom_bond_atom_site_label_1
_geom_bond_atom_site_label_2
_geom_bond_distance
P1 O4 1.498(3)
P1 O7 1.506(3)
P1 O6 1.563(3)
P1 O5 1.574(3)
O2 C12 1.248(6)
N1 C1 1.447(6)
N1 C19 1.458(6)
N1 C10 1.462(6)
O3 C21 1.238(7)
N8 C32 1.514(6)
N8 C40 1.511(6)
N8 C36 1.522(6)
N8 C28 1.525(6)
O1 C3 1.244(6)
N5 C12 1.367(6)
N5 C13 1.409(7)
N7 C21 1.374(7)
N7 C22 1.409(7)
N3 C3 1.367(6)
N3 C4 1.393(7)
N2 C3 1.337(7)
N2 C2 1.462(6)
N4 C12 1.343(7)
N4 C11 1.444(6)
N6 C21 1.349(7)
N6 C20 1.451(7)
C28 C29 1.504(7)
C36 C37 1.532(7)
C32 C33 1.513(7)
C40 C41 1.512(7)
C19 C20 1.522(7)
C13 C14 1.367(7)
C13 C18 1.387(7)
C33 C34 1.521(8)
C11 C10 1.524(7)
C27 C26 1.378(8)
C27 C22 1.385(8)
C22 C23 1.390(8)
C18 C17 1.364(8)
C29 C30 1.512(7)
C4 C5 1.372(9)
C4 C9 1.367(8)
C1 C2 1.487(7)
C41 C42 1.511(7)
C17 C16 1.359(9)
C30 C31 1.515(8)
C37 C38 1.568(9)
C9 C8 1.367(9)
C34 C35 1.477(8)
C23 C24 1.369(8)
C14 C15 1.376(9)
C16 C15 1.376(10)
C26 C25 1.417(9)
C24 C25 1.352(9)
C42 C43 1.500(9)
C5 C6 1.402(9)
C38 C39 1.300(12)
C8 C7 1.336(12)
C7 C6 1.386(12)
